data_7720068
loop_
_publ_author_name
'Schmidt, Patrick'
'Strau&#xdf;, Fabian'
'Scheele, Marcus'
'Romao, Carl P.'
'Meyer, Hans-J&#xfc;rgen'

_publ_section_title
;
 Intercalation of alkali metal into WTe<sub>2</sub>, the crystal structure
 of <i>A</i><sub>0.5</sub>WTe<sub>2</sub> and observation of a
 metal-to-semiconductor transition.
;
_journal_issue 8
_journal_name_full 'Dalton transactions (Cambridge, England : 2003)'
_journal_page_first 3296
_journal_page_last 3309
_journal_paper_doi 10.1039/d5dt02775f
_journal_volume 55
_journal_year 2026
_chemical_formula_moiety 'Te8 W4, 2(K)'
_chemical_formula_sum 'K2 Te8 W4'
_chemical_formula_weight 1834.36
_chemical_properties_physical Air-sensitive,Moisture-sensitive,Hygroscopic
_space_group_IT_number 11
_space_group_name_Hall '-P 2yb'
_space_group_name_H-M_alt 'P 1 21/m 1'
_symmetry_cell_setting monoclinic
_symmetry_space_group_name_Hall '-P 2yb'
_symmetry_space_group_name_H-M 'P 1 21/m 1'
_audit_update_record
;
2024-10-21 deposited with the CCDC.	2026-01-26 downloaded from the CCDC.
;
_cell_angle_alpha 90.0000
_cell_angle_beta 119.1069(4)
_cell_angle_gamma 90.0000
_cell_formula_units_Z 2
_cell_length_a 7.29743(8)
_cell_length_b 17.2594(2)
_cell_length_c 7.24144(8)
_cell_measurement_temperature 298
_cell_volume 796.874(16)
_computing_structure_refinement FULLPROF
_computing_structure_solution Expo2014
_diffrn_ambient_temperature 298
_diffrn_detector PSD
_diffrn_detector_type Mythen1K
_diffrn_measurement_device_type 'STOE StadIP'
_diffrn_radiation_monochromator Germanium
_diffrn_radiation_type 'Cu K\a~1~'
_diffrn_radiation_wavelength 1.54060
_diffrn_source 'X-ray tube'
_diffrn_source_target Cu
_exptl_absorpt_coefficient_mu 169.664
_exptl_crystal_colour black
_exptl_crystal_density_diffrn 7.645
_exptl_crystal_description powder
_pd_char_colour black
_pd_char_particle_morphology plate-like
_pd_instr_location ' ?'
_pd_meas_2theta_range_inc 0.015000
_pd_meas_2theta_range_max 110.00000
_pd_meas_2theta_range_min 6.99500
_pd_meas_number_of_points 6868
_pd_meas_scan_method step
_pd_proc_2theta_range_inc 0.015000
_pd_proc_2theta_range_max 110.0065
_pd_proc_2theta_range_min 7.0015
_pd_proc_info_data_reduction none
_pd_proc_info_excluded_regions none
_pd_proc_ls_background_function numerical
_pd_proc_ls_pref_orient_corr 'Modified March-Dollase (020), Pref1 = 1.20175, Pref2 = 0.00000'
_pd_proc_ls_profile_function 'Modified Thompson-Cox-Hastings pseudo-Voigt'
_pd_proc_ls_prof_R_factor 3.3777
_pd_proc_ls_prof_wR_expected 4.2579
_pd_proc_ls_prof_wR_factor 4.3049
_pd_proc_wavelength 1.540600
_pd_spec_mounting ' ?'
_pd_spec_mount_mode transmission
_pd_spec_shape flat_sheet
_pd_spec_size_axial 0.3
_pd_spec_size_equat 0.01
_refine_ls_goodness_of_fit_all 1.0109
_refine_ls_number_parameters 54
_refine_ls_number_reflns 1136
_refine_ls_number_restraints 0
_refine_ls_R_I_factor 1.4426
_refine_ls_shift/su_max 0.0000
_cod_data_source_file d5dt02775f7.cif
_cod_data_source_block KxWTe2
_cod_depositor_comments
;
The following automatic conversions were performed:

data item '_symmetry_cell_setting' value 'Monoclinic' was changed to
'monoclinic' in accordance with the
/home/data/users/saulius/crontab/automatic-downloads/rss-feeds/RSC/lib/dictionaries/cif_core.dic
dictionary named 'cif_core.dic' version 2.4.2 last updated on
2011-04-26.

Automatic conversion script
Id: cif_fix_values 8170 2020-07-09 18:12:32Z antanas 

 Adding full bibliography for 7720066--7720068.cif.
;
_cod_original_cell_volume 796.876(16)
_cod_database_code 7720068
_pd_proc_ls_prof_cr_factor 6.7300
_pd_proc_ls_prof_cwr_factor 7.2143
_pd_proc_ls_prof_cwr_expected 7.1355
_pd_proc_ls_prof_chi2 1.0222
_pd_proc_ls_prof_echi2 1.0456

loop_
_symmetry_equiv_pos_as_xyz
x,y,z
-x,y+1/2,-z
-x,-y,-z
x,-y+1/2,z

loop_
_atom_site_label
_atom_site_fract_x
_atom_site_fract_y
_atom_site_fract_z
_atom_site_U_iso_or_equiv
_atom_site_occupancy
_atom_site_adp_type
_atom_site_type_symbol
W1 0.7404(3) 0.9941(2) 0.5669(3) 0.0261(2) 1.00000 Uiso W
W2 0.80081(3) 0.00456(2) 0.98707(3) 0.0261(2) 1.00000 Uiso W
Te1 0.582850(6) 0.076680(2) 0.178032(6) 0.02639(2) 1.00000 Uiso Te
Te2 0.07637(5) 0.08472(2) 0.65191(5) 0.02639(2) 1.00000 Uiso Te
Te3 0.569649(5) 0.110430(2) 0.682741(5) 0.02639(2) 1.00000 Uiso Te
Te4 0.07680(6) 0.120082(18) 0.14999(5) 0.02639(2) 1.00000 Uiso Te
K1 0.777962(17) 0.25000 0.482742(18) 0.0234(2) 1.00000 Uiso K
K2 0.363131(16) 0.25000 0.89338(16) 0.0234(2) 1.00000 Uiso K

loop_
_atom_type_symbol
_atom_type_scat_Cromer_Mann_a1
_atom_type_scat_Cromer_Mann_b1
_atom_type_scat_Cromer_Mann_a2
_atom_type_scat_Cromer_Mann_b2
_atom_type_scat_Cromer_Mann_a3
_atom_type_scat_Cromer_Mann_b3
_atom_type_scat_Cromer_Mann_a4
_atom_type_scat_Cromer_Mann_b4
_atom_type_scat_Cromer_Mann_c
_atom_type_scat_dispersion_real
_atom_type_scat_dispersion_imag
_atom_type_scat_source
w 29.08180 1.72029 15.43000 9.22590 14.43270 0.32170 5.11982 57.05600 9.88750 -6.04800 5.57700 International_Tables_for_Crystallography_Vol.C(1991)_Tables_6.1.1.4_and_6.1.1.5
te 19.96440 4.81742 19.01380 0.42088 6.14487 28.52840 2.52390 70.84030 4.35200 -0.41800 6.35200 International_Tables_for_Crystallography_Vol.C(1991)_Tables_6.1.1.4_and_6.1.1.5
k 8.21860 12.79490 7.43980 0.77480 1.05190 213.18700 0.86590 41.68410 1.42280 0.36500 1.06600 International_Tables_for_Crystallography_Vol.C(1991)_Tables_6.1.1.4_and_6.1.1.5

loop_
_geom_angle_atom_site_label_1
_geom_angle_atom_site_label_2
_geom_angle_atom_site_label_3
_geom_angle
_geom_angle_site_symmetry_1
_geom_angle_site_symmetry_3
_geom_angle_publ_flag
W1 W1 W2 84.01(8) 3_676 1_565 ?
W1 W1 W2 137.60(9) 3_676 3_767 ?
W1 W1 Te1 79.10(10) 3_676 1_565 ?
W1 W1 Te1 46.90(8) 3_676 3_666 ?
W1 W1 Te2 141.09(12) 3_676 1_665 ?
W1 W1 Te2 127.47(12) 3_676 3_666 ?
W1 W1 Te3 55.70(10) 3_676 1_565 ?
W1 W1 Te3 53.76(9) 3_676 3_666 ?
W1 W1 Te4 110.28(11) 3_676 3_666 ?
W2 W1 W2 53.60(5) 1_565 3_767 ?
W2 W1 Te1 142.98(7) 1_565 1_565 ?
W2 W1 Te1 47.18(6) 1_565 3_666 ?
W2 W1 Te2 93.87(8) 1_565 1_665 ?
W2 W1 Te2 138.28(8) 1_565 3_666 ?
W2 W1 Te3 58.58(8) 1_565 1_565 ?
W2 W1 Te3 112.95(7) 1_565 3_666 ?
W2 W1 Te4 58.11(8) 1_565 3_666 ?
W2 W1 Te1 133.27(6) 3_767 1_565 ?
W2 W1 Te1 95.66(5) 3_767 3_666 ?
W2 W1 Te2 53.55(6) 3_767 1_665 ?
W2 W1 Te2 91.16(6) 3_767 3_666 ?
W2 W1 Te3 95.25(7) 3_767 1_565 ?
W2 W1 Te3 138.90(6) 3_767 3_666 ?
W2 W1 Te4 51.21(7) 3_767 3_666 ?
Te1 W1 Te1 126.00(6) 1_565 3_666 ?
Te1 W1 Te2 79.73(8) 1_565 1_665 ?
Te1 W1 Te2 76.33(8) 1_565 3_666 ?
Te1 W1 Te3 84.83(8) 1_565 1_565 ?
Te1 W1 Te3 82.65(7) 1_565 3_666 ?
Te1 W1 Te4 158.89(8) 1_565 3_666 ?
Te1 W1 Te2 140.68(7) 3_666 1_665 ?
Te1 W1 Te2 132.60(7) 3_666 3_666 ?
Te1 W1 Te3 66.59(8) 3_666 1_565 ?
Te1 W1 Te3 66.93(7) 3_666 3_666 ?
Te1 W1 Te4 65.91(7) 3_666 3_666 ?
Te2 W1 Te2 77.64(8) 1_665 3_666 ?
Te2 W1 Te3 90.20(9) 1_665 1_565 ?
Te2 W1 Te3 152.23(8) 1_665 3_666 ?
Te2 W1 Te4 101.03(8) 1_665 3_666 ?
Te2 W1 Te3 159.06(9) 3_666 1_565 ?
Te2 W1 Te3 77.44(8) 3_666 3_666 ?
Te2 W1 Te4 83.20(8) 3_666 3_666 ?
Te3 W1 Te3 109.46(8) 1_565 3_666 ?
Te3 W1 Te4 116.18(9) 1_565 3_666 ?
Te3 W1 Te4 87.99(8) 3_666 3_666 ?
W1 W2 W1 126.40(10) 1_545 3_767 ?
W1 W2 W2 71.83(6) 1_545 3_757 ?
W1 W2 Te1 135.22(11) 1_545 1_556 ?
W1 W2 Te1 84.85(9) 1_545 3_656 ?
W1 W2 Te2 141.04(10) 1_545 3_657 ?
W1 W2 Te3 57.82(8) 1_545 1_555 ?
W1 W2 Te4 102.14(9) 1_545 1_656 ?
W1 W2 Te4 57.68(7) 1_545 3_656 ?
W1 W2 W2 54.57(5) 3_767 3_757 ?
W1 W2 Te1 93.51(7) 3_767 1_556 ?
W1 W2 Te1 137.29(7) 3_767 3_656 ?
W1 W2 Te2 51.73(5) 3_767 3_657 ?
W1 W2 Te3 135.53(7) 3_767 1_555 ?
W1 W2 Te4 51.68(6) 3_767 1_656 ?
W1 W2 Te4 90.33(7) 3_767 3_656 ?
W2 W2 Te1 142.269(14) 3_757 1_556 ?
W2 W2 Te1 140.947(12) 3_757 3_656 ?
W2 W2 Te2 93.218(19) 3_757 3_657 ?
W2 W2 Te3 107.651(12) 3_757 1_555 ?
W2 W2 Te4 58.735(15) 3_757 1_656 ?
W2 W2 Te4 57.699(15) 3_757 3_656 ?
Te1 W2 Te1 75.528(8) 1_556 3_656 ?
Te1 W2 Te2 77.684(14) 1_556 3_657 ?
Te1 W2 Te3 80.071(8) 1_556 1_555 ?
Te1 W2 Te4 86.472(17) 1_556 1_656 ?
Te1 W2 Te4 152.80(2) 1_556 3_656 ?
Te1 W2 Te2 85.565(13) 3_656 3_657 ?
Te1 W2 Te3 83.935(8) 3_656 1_555 ?
Te1 W2 Te4 159.754(18) 3_656 1_656 ?
Te1 W2 Te4 83.440(17) 3_656 3_656 ?
Te2 W2 Te3 157.160(17) 3_657 1_555 ?
Te2 W2 Te4 99.77(2) 3_657 1_656 ?
Te2 W2 Te4 83.74(2) 3_657 3_656 ?
Te3 W2 Te4 83.893(14) 1_555 1_656 ?
Te3 W2 Te4 115.014(17) 1_555 3_656 ?
Te4 W2 Te4 116.43(2) 1_656 3_656 ?
W1 Te1 W1 54.00(8) 1_545 3_666 ?
W1 Te1 W2 102.04(9) 1_545 1_554 ?
W1 Te1 W2 90.59(7) 1_545 3_656 ?
W1 Te1 Te1 100.34(8) 1_545 3_655 ?
W1 Te1 Te2 137.32(8) 1_545 1_554 ?
W1 Te1 Te2 48.44(6) 1_545 1_655 ?
W1 Te1 Te2 52.01(7) 1_545 3_656 ?
W1 Te1 Te3 150.46(10) 1_545 1_554 ?
W1 Te1 Te3 45.90(7) 1_545 1_555 ?
W1 Te1 Te3 47.71(6) 1_545 3_656 ?
W1 Te1 Te4 93.90(8) 1_545 1_555 ?
W1 Te1 Te4 102.42(9) 1_545 1_655 ?
W1 Te1 K1 87.74(10) 1_545 1_555 ?
W1 Te1 K2 147.93(11) 1_545 1_554 ?
W1 Te1 W2 135.51(10) 3_666 1_554 ?
W1 Te1 W2 47.97(5) 3_666 3_656 ?
W1 Te1 Te1 92.36(7) 3_666 3_655 ?
W1 Te1 Te2 88.19(6) 3_666 1_554 ?
W1 Te1 Te2 96.82(7) 3_666 1_655 ?
W1 Te1 Te2 94.27(7) 3_666 3_656 ?
W1 Te1 Te3 144.03(9) 3_666 1_554 ?
W1 Te1 Te4 156.12(9) 3_666 1_655 ?
W1 Te1 K1 97.06(8) 3_666 1_555 ?
W1 Te1 K2 109.81(9) 3_666 1_554 ?
W2 Te1 W2 104.472(13) 1_554 3_656 ?
W2 Te1 Te1 51.883(7) 1_554 3_655 ?
W2 Te1 Te2 91.696(12) 1_554 1_554 ?
W2 Te1 Te2 86.746(12) 1_554 1_655 ?
W2 Te1 Te2 50.264(10) 1_554 3_656 ?
W2 Te1 Te3 48.414(7) 1_554 1_554 ?
W2 Te1 Te3 145.657(11) 1_554 1_555 ?
W2 Te1 Te3 93.646(9) 1_554 3_656 ?
W2 Te1 Te4 147.63(2) 1_554 1_555 ?
W2 Te1 K1 121.050(12) 1_554 1_555 ?
W2 Te1 K2 106.723(14) 1_554 1_554 ?
W2 Te1 Te1 52.589(7) 3_656 3_655 ?
W2 Te1 Te2 46.735(9) 3_656 1_554 ?
W2 Te1 Te2 139.029(13) 3_656 1_655 ?
W2 Te1 Te2 98.097(13) 3_656 3_656 ?
W2 Te1 Te3 96.798(9) 3_656 1_554 ?
W2 Te1 Te3 89.974(8) 3_656 1_555 ?
W2 Te1 Te3 46.889(6) 3_656 3_656 ?
W2 Te1 Te4 46.795(11) 3_656 1_555 ?
W2 Te1 Te4 148.198(19) 3_656 1_655 ?
W2 Te1 K1 133.759(11) 3_656 1_555 ?
W2 Te1 K2 95.624(16) 3_656 1_554 ?
Te1 Te1 Te2 57.819(7) 3_655 1_554 ?
Te1 Te1 Te2 124.537(9) 3_655 1_655 ?
Te1 Te1 Te2 65.798(7) 3_655 3_656 ?
Te1 Te1 Te3 63.3646(16) 3_655 1_554 ?
Te1 Te1 Te3 132.606(2) 3_655 1_555 ?
Te1 Te1 Te3 59.7926(15) 3_655 3_656 ?
Te1 Te1 Te4 97.850(13) 3_655 1_555 ?
Te1 Te1 Te4 96.183(11) 3_655 1_655 ?
Te1 Te1 K1 170.093(3) 3_655 1_555 ?
Te1 Te1 K2 108.402(8) 3_655 1_554 ?
Te2 Te1 Te2 174.229(13) 1_554 1_655 ?
Te2 Te1 Te2 123.617(13) 1_554 3_656 ?
Te2 Te1 Te3 56.831(7) 1_554 1_554 ?
Te2 Te1 Te3 119.814(9) 1_554 1_555 ?
Te2 Te1 Te3 91.727(8) 1_554 3_656 ?
Te2 Te1 Te4 58.473(12) 1_554 1_555 ?
Te2 Te1 Te4 115.191(15) 1_554 1_655 ?
Te2 Te1 K1 119.229(9) 1_554 1_555 ?
Te2 Te1 K2 56.133(10) 1_554 1_554 ?
Te2 Te1 Te2 59.043(10) 1_655 3_656 ?
Te2 Te1 Te3 118.591(10) 1_655 1_554 ?
Te2 Te1 Te3 63.194(8) 1_655 1_555 ?
Te2 Te1 Te3 93.916(9) 1_655 3_656 ?
Te2 Te1 Te4 124.188(16) 1_655 1_555 ?
Te2 Te1 Te4 60.115(12) 1_655 1_655 ?
Te2 Te1 K1 57.426(7) 1_655 1_555 ?
Te2 Te1 K2 119.072(19) 1_655 1_554 ?
Te2 Te1 Te3 98.540(10) 3_656 1_554 ?
Te2 Te1 Te3 97.485(11) 3_656 1_555 ?
Te2 Te1 Te3 58.161(8) 3_656 3_656 ?
Te2 Te1 Te4 134.258(18) 3_656 1_555 ?
Te2 Te1 Te4 69.346(13) 3_656 1_655 ?
Te2 Te1 K1 116.297(11) 3_656 1_555 ?
Te2 Te1 K2 155.663(15) 3_656 1_554 ?
Te3 Te1 Te3 161.526(2) 1_554 1_555 ?
Te3 Te1 Te3 123.157(2) 1_554 3_656 ?
Te3 Te1 Te4 111.958(15) 1_554 1_555 ?
Te3 Te1 Te4 58.476(9) 1_554 1_655 ?
Te3 Te1 K1 106.857(3) 1_554 1_555 ?
Te3 Te1 K2 59.795(14) 1_554 1_554 ?
Te3 Te1 Te3 73.5622(16) 1_555 3_656 ?
Te3 Te1 Te4 61.348(9) 1_555 1_555 ?
Te3 Te1 Te4 119.917(15) 1_555 1_655 ?
Te3 Te1 K1 57.296(2) 1_555 1_555 ?
Te3 Te1 K2 102.54(3) 1_555 1_554 ?
Te3 Te1 Te4 76.490(10) 3_656 1_555 ?
Te3 Te1 Te4 127.328(14) 3_656 1_655 ?
Te3 Te1 K1 129.9586(20 3_656 1_555 ?
Te3 Te1 K2 141.448(16) 3_656 1_554 ?
Te4 Te1 Te4 156.17(2) 1_555 1_655 ?
Te4 Te1 K1 87.213(11) 1_555 1_555 ?
Te4 Te1 K2 68.753(19) 1_555 1_554 ?
Te4 Te1 K1 76.330(12) 1_655 1_555 ?
Te4 Te1 K2 88.564(14) 1_655 1_554 ?
K1 Te1 K2 65.442(16) 1_555 1_554 ?
W1 Te2 W1 102.36(14) 1_445 3_666 ?
W1 Te2 W2 74.72(7) 1_445 3_657 ?
W1 Te2 Te1 51.83(7) 1_445 1_455 ?
W1 Te2 Te1 122.41(8) 1_445 1_556 ?
W1 Te2 Te1 91.70(8) 1_445 3_656 ?
W1 Te2 Te2 53.10(8) 1_445 3_556 ?
W1 Te2 Te3 150.33(11) 1_445 1_555 ?
W1 Te2 Te4 107.80(10) 1_445 1_555 ?
W1 Te2 Te4 83.52(8) 1_445 1_556 ?
W1 Te2 K1 92.96(11) 1_445 1_455 ?
W1 Te2 K2 147.75(12) 1_445 1_555 ?
W1 Te2 W2 103.48(10) 3_666 3_657 ?
W1 Te2 Te1 88.51(8) 3_666 1_455 ?
W1 Te2 Te1 92.81(8) 3_666 1_556 ?
W1 Te2 Te1 51.66(7) 3_666 3_656 ?
W1 Te2 Te2 49.25(7) 3_666 3_556 ?
W1 Te2 Te3 144.02(11) 3_666 1_455 ?
W1 Te2 Te3 50.05(7) 3_666 1_555 ?
W1 Te2 Te4 46.30(7) 3_666 1_555 ?
W1 Te2 Te4 147.99(11) 3_666 1_556 ?
W1 Te2 K1 125.65(12) 3_666 1_455 ?
W1 Te2 K2 109.88(11) 3_666 1_555 ?
W2 Te2 Te1 126.535(12) 3_657 1_455 ?
W2 Te2 Te1 47.700(10) 3_657 1_556 ?
W2 Te2 Te1 52.052(11) 3_657 3_656 ?
W2 Te2 Te2 89.221(16) 3_657 3_556 ?
W2 Te2 Te3 83.592(12) 3_657 1_455 ?
W2 Te2 Te3 99.093(14) 3_657 1_555 ?
W2 Te2 Te4 149.78(2) 3_657 1_555 ?
W2 Te2 Te4 47.150(15) 3_657 1_556 ?
W2 Te2 K1 130.871(14) 3_657 1_455 ?
W2 Te2 K2 98.185(18) 3_657 1_555 ?
Te1 Te2 Te1 174.228(6) 1_455 1_556 ?
Te1 Te2 Te1 120.957(7) 1_455 3_656 ?
Te1 Te2 Te2 59.956(10) 1_455 3_556 ?
Te1 Te2 Te3 60.675(8) 1_455 1_455 ?
Te1 Te2 Te3 125.982(8) 1_455 1_555 ?
Te1 Te2 Te4 62.808(13) 1_455 1_555 ?
Te1 Te2 Te4 118.106(13) 1_455 1_556 ?
Te1 Te2 K1 61.382(7) 1_455 1_455 ?
Te1 Te2 K2 126.596(15) 1_455 1_555 ?
Te1 Te2 Te1 56.383(7) 1_556 3_656 ?
Te1 Te2 Te2 117.122(12) 1_556 3_556 ?
Te1 Te2 Te3 116.097(7) 1_556 1_455 ?
Te1 Te2 Te3 58.453(8) 1_556 1_555 ?
Te1 Te2 Te4 121.774(13) 1_556 1_555 ?
Te1 Te2 Te4 58.963(12) 1_556 1_556 ?
Te1 Te2 K1 121.728(7) 1_556 1_455 ?
Te1 Te2 K2 58.075(10) 1_556 1_555 ?
Te1 Te2 Te2 61.001(10) 3_656 3_556 ?
Te1 Te2 Te3 127.284(8) 3_656 1_455 ?
Te1 Te2 Te3 63.458(9) 3_656 1_555 ?
Te1 Te2 Te4 97.825(13) 3_656 1_555 ?
Te1 Te2 Te4 97.185(15) 3_656 1_556 ?
Te1 Te2 K1 175.112(8) 3_656 1_455 ?
Te1 Te2 K2 108.858(10) 3_656 1_555 ?
Te2 Te2 Te3 96.429(14) 3_556 1_455 ?
Te2 Te2 Te3 98.520(13) 3_556 1_555 ?
Te2 Te2 Te4 70.814(15) 3_556 1_555 ?
Te2 Te2 Te4 127.353(19) 3_556 1_556 ?
Te2 Te2 K1 121.148(14) 3_556 1_455 ?
Te2 Te2 K2 159.116(20) 3_556 1_555 ?
Te3 Te2 Te3 164.838(9) 1_455 1_555 ?
Te3 Te2 Te4 120.078(17) 1_455 1_555 ?
Te3 Te2 Te4 57.436(12) 1_455 1_556 ?
Te3 Te2 K1 57.500(9) 1_455 1_455 ?
Te3 Te2 K2 103.761(11) 1_455 1_555 ?
Te3 Te2 Te4 63.321(12) 1_555 1_555 ?
Te3 Te2 Te4 113.935(17) 1_555 1_556 ?
Te3 Te2 K1 111.654(9) 1_555 1_455 ?
Te3 Te2 K2 61.123(15) 1_555 1_555 ?
Te4 Te2 Te4 160.86(2) 1_555 1_556 ?
Te4 Te2 K1 79.353(14) 1_555 1_455 ?
Te4 Te2 K2 94.09(3) 1_555 1_555 ?
Te4 Te2 K1 84.797(13) 1_556 1_455 ?
Te4 Te2 K2 69.78(2) 1_556 1_555 ?
K1 Te2 K2 67.582(10) 1_455 1_555 ?
W1 Te3 W1 70.54(11) 1_545 3_666 ?
W1 Te3 W2 63.60(8) 1_545 1_555 ?
W1 Te3 Te1 49.27(8) 1_545 1_555 ?
W1 Te3 Te1 113.41(11) 1_545 1_556 ?
W1 Te3 Te1 71.48(9) 1_545 3_656 ?
W1 Te3 Te2 119.85(11) 1_545 1_555 ?
W1 Te3 Te2 45.02(8) 1_545 1_655 ?
W1 Te3 Te4 93.97(9) 1_545 1_555 ?
W1 Te3 Te4 84.71(9) 1_545 1_656 ?
W1 Te3 K1 91.38(11) 1_545 1_555 ?
W1 Te3 K2 172.88(14) 1_545 1_555 ?
W1 Te3 W2 94.53(7) 3_666 1_555 ?
W1 Te3 Te1 70.27(8) 3_666 1_555 ?
W1 Te3 Te1 99.38(8) 3_666 1_556 ?
W1 Te3 Te1 49.65(7) 3_666 3_656 ?
W1 Te3 Te2 52.51(7) 3_666 1_555 ?
W1 Te3 Te2 113.04(9) 3_666 1_655 ?
W1 Te3 Te4 45.09(7) 3_666 1_555 ?
W1 Te3 Te4 141.54(8) 3_666 1_656 ?
W1 Te3 K1 123.89(11) 3_666 1_555 ?
W1 Te3 K2 109.84(11) 3_666 1_555 ?
W2 Te3 Te1 112.643(9) 1_555 1_555 ?
W2 Te3 Te1 51.514(7) 1_555 1_556 ?
W2 Te3 Te1 49.177(7) 1_555 3_656 ?
W2 Te3 Te2 100.265(14) 1_555 1_555 ?
W2 Te3 Te2 74.604(14) 1_555 1_655 ?
W2 Te3 Te4 139.535(14) 1_555 1_555 ?
W2 Te3 Te4 47.368(10) 1_555 1_656 ?
W2 Te3 K1 124.834(12) 1_555 1_555 ?
W2 Te3 K2 109.407(17) 1_555 1_555 ?
Te1 Te3 Te1 161.526(3) 1_555 1_556 ?
Te1 Te3 Te1 106.438(2) 1_555 3_656 ?
Te1 Te3 Te2 115.376(14) 1_555 1_555 ?
Te1 Te3 Te2 56.131(7) 1_555 1_655 ?
Te1 Te3 Te4 58.382(8) 1_555 1_555 ?
Te1 Te3 Te4 114.890(10) 1_555 1_656 ?
Te1 Te3 K1 58.888(2) 1_555 1_555 ?
Te1 Te3 K2 137.82(3) 1_555 1_555 ?
Te1 Te3 Te1 56.8428(15) 1_556 3_656 ?
Te1 Te3 Te2 64.716(8) 1_556 1_555 ?
Te1 Te3 Te2 118.770(13) 1_556 1_655 ?
Te1 Te3 Te4 125.148(10) 1_556 1_555 ?
Te1 Te3 Te4 63.456(9) 1_556 1_656 ?
Te1 Te3 K1 135.760(5) 1_556 1_555 ?
Te1 Te3 K2 59.469(14) 1_556 1_555 ?
Te1 Te3 Te2 58.380(8) 3_656 1_555 ?
Te1 Te3 Te2 109.874(12) 3_656 1_655 ?
Te1 Te3 Te4 93.057(8) 3_656 1_555 ?
Te1 Te3 Te4 95.270(10) 3_656 1_656 ?
Te1 Te3 K1 162.788(4) 3_656 1_555 ?
Te1 Te3 K2 103.140(13) 3_656 1_555 ?
Te2 Te3 Te2 164.838(20) 1_555 1_655 ?
Te2 Te3 Te4 60.432(12) 1_555 1_555 ?
Te2 Te3 Te4 128.022(16) 1_555 1_656 ?
Te2 Te3 K1 133.892(15) 1_555 1_555 ?
Te2 Te3 K2 58.628(15) 1_555 1_555 ?
Te2 Te3 Te4 114.222(15) 1_655 1_555 ?
Te2 Te3 Te4 58.764(12) 1_655 1_656 ?
Te2 Te3 K1 55.464(8) 1_655 1_555 ?
Te2 Te3 K2 136.47(3) 1_655 1_555 ?
Te4 Te3 Te4 170.668(14) 1_555 1_656 ?
Te4 Te3 K1 86.381(10) 1_555 1_555 ?
Te4 Te3 K2 90.95(3) 1_555 1_555 ?
Te4 Te3 K1 84.418(9) 1_656 1_555 ?
Te4 Te3 K2 91.255(16) 1_656 1_555 ?
K1 Te3 K2 94.07(3) 1_555 1_555 ?
W1 Te4 W2 77.10(7) 3_666 1_454 ?
W1 Te4 W2 64.21(8) 3_666 3_656 ?
W1 Te4 Te1 86.91(8) 3_666 1_455 ?
W1 Te4 Te1 72.27(9) 3_666 1_555 ?
W1 Te4 Te2 113.11(9) 3_666 1_554 ?
W1 Te4 Te2 50.51(8) 3_666 1_555 ?
W1 Te4 Te3 125.80(9) 3_666 1_454 ?
W1 Te4 Te3 46.92(7) 3_666 1_555 ?
W2 Te4 W2 63.566(16) 1_454 3_656 ?
W2 Te4 Te1 48.803(13) 1_454 1_455 ?
W2 Te4 Te1 113.224(14) 1_454 1_555 ?
W2 Te4 Te2 78.506(18) 1_454 1_554 ?
W2 Te4 Te2 87.119(17) 1_454 1_555 ?
W2 Te4 Te3 48.739(11) 1_454 1_454 ?
W2 Te4 Te3 123.799(12) 1_454 1_555 ?
W2 Te4 Te1 110.893(15) 3_656 1_455 ?
W2 Te4 Te1 49.764(13) 3_656 1_555 ?
W2 Te4 Te2 49.109(16) 3_656 1_554 ?
W2 Te4 Te2 112.95(2) 3_656 1_555 ?
W2 Te4 Te3 89.443(13) 3_656 1_454 ?
W2 Te4 Te3 91.111(13) 3_656 1_555 ?
Te1 Te4 Te1 156.168(10) 1_455 1_555 ?
Te1 Te4 Te2 118.444(17) 1_455 1_554 ?
Te1 Te4 Te2 57.077(12) 1_455 1_555 ?
Te1 Te4 Te3 58.068(9) 1_455 1_454 ?
Te1 Te4 Te3 113.211(8) 1_455 1_555 ?
Te1 Te4 Te2 62.564(12) 1_555 1_554 ?
Te1 Te4 Te2 113.229(16) 1_555 1_555 ?
Te1 Te4 Te3 125.994(9) 1_555 1_454 ?
Te1 Te4 Te3 60.270(8) 1_555 1_555 ?
Te2 Te4 Te2 160.86(2) 1_554 1_555 ?
Te2 Te4 Te3 63.799(12) 1_554 1_454 ?
Te2 Te4 Te3 122.827(13) 1_554 1_555 ?
Te2 Te4 Te3 115.145(13) 1_555 1_454 ?
Te2 Te4 Te3 56.247(12) 1_555 1_555 ?
Te3 Te4 Te3 170.668(6) 1_454 1_555 ?
Te1 K1 Te1 113.5474(20 1_555 4_555 ?
Te1 K1 Te2 61.192(7) 1_555 1_655 ?
Te1 K1 Te2 155.279(12) 1_555 4_655 ?
Te1 K1 Te3 63.815(2) 1_555 1_555 ?
Te1 K1 Te3 134.861(3) 1_555 4_555 ?
Te1 K1 K2 56.865(14) 1_555 1_554 ?
Te1 K1 K2 115.922(13) 1_555 1_655 ?
Te1 K1 Te2 155.279(12) 4_555 1_655 ?
Te1 K1 Te2 61.192(7) 4_555 4_655 ?
Te1 K1 Te3 134.861(3) 4_555 1_555 ?
Te1 K1 Te3 63.815(2) 4_555 4_555 ?
Te1 K1 K2 56.865(14) 4_555 1_554 ?
Te1 K1 K2 115.922(13) 4_555 1_655 ?
Te2 K1 Te2 112.396(16) 1_655 4_655 ?
Te2 K1 Te3 67.037(10) 1_655 1_555 ?
Te2 K1 Te3 138.496(13) 1_655 4_555 ?
Te2 K1 K2 114.58(2) 1_655 1_554 ?
Te2 K1 K2 56.621(9) 1_655 1_655 ?
Te2 K1 Te3 138.496(13) 4_655 1_555 ?
Te2 K1 Te3 67.037(10) 4_655 4_555 ?
Te2 K1 K2 114.58(2) 4_655 1_554 ?
Te2 K1 K2 56.621(9) 4_655 1_655 ?
Te3 K1 Te3 86.531(3) 1_555 4_555 ?
Te3 K1 K2 101.09(3) 1_555 1_554 ?
Te3 K1 K2 102.828(8) 1_555 1_655 ?
Te3 K1 K2 101.09(3) 4_555 1_554 ?
Te3 K1 K2 102.828(8) 4_555 1_655 ?
K2 K1 K2 146.93(3) 1_554 1_655 ?
Te1 K2 Te1 115.197(10) 1_556 4_556 ?
Te1 K2 Te2 65.791(11) 1_556 1_555 ?
Te1 K2 Te2 168.427(14) 1_556 4_555 ?
Te1 K2 Te3 60.736(14) 1_556 1_555 ?
Te1 K2 Te3 130.953(14) 1_556 4_555 ?
Te1 K2 K1 117.966(8) 1_556 1_455 ?
Te1 K2 K1 57.693(14) 1_556 1_556 ?
Te1 K2 Te2 168.427(14) 4_556 1_555 ?
Te1 K2 Te2 65.791(11) 4_556 4_555 ?
Te1 K2 Te3 130.953(14) 4_556 1_555 ?
Te1 K2 Te3 60.736(14) 4_556 4_555 ?
Te1 K2 K1 117.966(8) 4_556 1_455 ?
Te1 K2 K1 57.693(14) 4_556 1_556 ?
Te2 K2 Te2 110.772(16) 1_555 4_555 ?
Te2 K2 Te3 60.249(15) 1_555 1_555 ?
Te2 K2 Te3 128.254(17) 1_555 4_555 ?
Te2 K2 K1 55.796(9) 1_555 1_455 ?
Te2 K2 K1 121.041(16) 1_555 1_556 ?
Te2 K2 Te3 128.254(17) 4_555 1_555 ?
Te2 K2 Te3 60.249(15) 4_555 4_555 ?
Te2 K2 K1 55.796(9) 4_555 1_455 ?
Te2 K2 K1 121.041(16) 4_555 1_556 ?
Te3 K2 Te3 85.318(17) 1_555 4_555 ?
Te3 K2 K1 102.224(13) 1_555 1_455 ?
Te3 K2 K1 101.940(18) 1_555 1_556 ?
Te3 K2 K1 102.224(13) 4_555 1_455 ?
Te3 K2 K1 101.940(18) 4_555 1_556 ?
K1 K2 K1 146.926(14) 1_455 1_556 ?

loop_
_geom_bond_atom_site_label_1
_geom_bond_atom_site_label_2
_geom_bond_distance
_geom_bond_site_symmetry_2
_geom_bond_publ_flag
W1 W1 3.160(3) 3_676 ?
W1 W2 2.860(2) 1_565 ?
W1 W2 3.3349(16) 3_767 ?
W1 Te1 2.852(2) 1_565 ?
W1 Te1 3.835(3) 3_666 ?
W1 Te2 2.714(3) 1_665 ?
W1 Te2 2.865(3) 3_666 ?
W1 Te3 2.703(3) 1_565 ?
W1 Te3 2.768(3) 3_666 ?
W1 Te4 2.684(3) 3_666 ?
W2 W1 2.860(2) 1_545 ?
W2 W1 3.3349(16) 3_767 ?
W2 W2 2.8252(3) 3_757 ?
W2 Te1 2.8515(3) 1_556 ?
W2 Te1 2.8244(2) 3_656 ?
W2 Te2 2.7808(4) 3_657 ?
W2 Te3 2.7248(3) 1_555 ?
W2 Te4 2.6668(4) 1_656 ?
W2 Te4 2.6969(5) 3_656 ?
Te1 W1 2.852(2) 1_545 ?
Te1 W1 3.835(3) 3_666 ?
Te1 W2 2.8515(3) 1_554 ?
Te1 W2 2.8244(2) 3_656 ?
Te1 Te1 3.47609(5) 3_655 ?
Te1 Te2 3.8073(3) 1_554 ?
Te1 Te2 3.5696(3) 1_655 ?
Te1 Te2 3.5329(3) 3_656 ?
Te1 Te3 3.58836(6) 1_554 ?
Te1 Te3 3.74818(6) 1_555 ?
Te1 Te3 3.71154(5) 3_656 ?
Te1 Te4 3.6756(5) 1_555 ?
Te1 Te4 3.7825(5) 1_655 ?
Te1 K1 3.57604(7) 1_555 ?
Te1 K2 3.5430(4) 1_554 ?
Te2 W1 2.714(3) 1_445 ?
Te2 W1 2.865(3) 3_666 ?
Te2 W2 2.7808(4) 3_657 ?
Te2 Te1 3.5696(3) 1_455 ?
Te2 Te1 3.8073(3) 1_556 ?
Te2 Te1 3.5329(3) 3_656 ?
Te2 Te2 3.4999(5) 3_556 ?
Te2 Te3 3.8371(4) 1_455 ?
Te2 Te3 3.5246(4) 1_555 ?
Te2 Te4 3.6870(6) 1_555 ?
Te2 Te4 3.6566(6) 1_556 ?
Te2 K1 3.4329(3) 1_455 ?
Te2 K2 3.4662(4) 1_555 ?
Te3 W1 2.703(3) 1_545 ?
Te3 W1 2.768(3) 3_666 ?
Te3 W2 2.7248(3) 1_555 ?
Te3 Te1 3.74818(6) 1_555 ?
Te3 Te1 3.58836(6) 1_556 ?
Te3 Te1 3.71154(5) 3_656 ?
Te3 Te2 3.5246(4) 1_555 ?
Te3 Te2 3.8371(4) 1_655 ?
Te3 Te4 3.7878(3) 1_555 ?
Te3 Te4 3.6042(3) 1_656 ?
Te3 K1 3.51469(12) 1_555 ?
Te3 K2 3.5549(7) 1_555 ?
Te4 W1 2.684(3) 3_666 ?
Te4 W2 2.6668(4) 1_454 ?
Te4 W2 2.6969(5) 3_656 ?
Te4 Te1 3.7825(5) 1_455 ?
Te4 Te1 3.6756(5) 1_555 ?
Te4 Te2 3.6566(6) 1_554 ?
Te4 Te2 3.6870(6) 1_555 ?
Te4 Te3 3.6042(3) 1_454 ?
Te4 Te3 3.7878(3) 1_555 ?
K1 Te1 3.57604(7) 1_555 ?
K1 Te1 3.57604(7) 4_555 ?
K1 Te2 3.4329(3) 1_655 ?
K1 Te2 3.4329(3) 4_655 ?
K1 Te3 3.51469(12) 1_555 ?
K1 Te3 3.51469(12) 4_555 ?
K1 K2 3.8483(8) 1_554 ?
K1 K2 3.8371(3) 1_655 ?
K2 Te1 3.5430(4) 1_556 ?
K2 Te1 3.5430(4) 4_556 ?
K2 Te2 3.4662(4) 1_555 ?
K2 Te2 3.4662(4) 4_555 ?
K2 Te3 3.5549(7) 1_555 ?
K2 Te3 3.5549(7) 4_555 ?
K2 K1 3.8371(3) 1_455 ?
K2 K1 3.8483(8) 1_556 ?
